data_2015696
loop_
_publ_author_name
'Kolitsch, Uwe'
'Wierzbicka, Maria'
'Tillmanns, Ekkehart'

_publ_section_title
;
 BaY~2~Si~3~O~10~: a new flux-grown trisilicate
;
_journal_coeditor_code IZ3015
_journal_issue 12
_journal_name_full 'Acta Crystallographica Section C'
_journal_page_first i97
_journal_page_last i99
_journal_paper_doi 10.1107/S010827010604203X
_journal_volume 62
_journal_year 2006
_chemical_formula_iupac 'Ba Y2 Si3 O10'
_chemical_formula_structural 'Ba Y2 (Si3 O10)'
_chemical_formula_sum 'Ba O10 Si3 Y2'
_chemical_formula_weight 559.43
_chemical_name_common 'barium yttrium silicate'
_chemical_name_systematic
;
barium diyttrium triscilicate
;
_space_group_IT_number 11
_symmetry_cell_setting monoclinic
_symmetry_space_group_name_Hall '-P 2yb'
_symmetry_space_group_name_H-M 'P 1 21/m 1'
_atom_sites_solution_primary direct
_atom_sites_solution_secondary difmap
_cell_angle_alpha 90.00
_cell_angle_beta 106.37(3)
_cell_angle_gamma 90.00
_cell_formula_units_Z 2
_cell_length_a 5.3990(10)
_cell_length_b 12.179(2)
_cell_length_c 6.8520(10)
_cell_measurement_reflns_used 1640
_cell_measurement_temperature 293(2)
_cell_measurement_theta_max 32.577
_cell_measurement_theta_min 2.037
_cell_volume 432.28(14)
_computing_cell_refinement 'SCALEPACK (Otwinowski <i>et al.</i>,  2003)'
_computing_data_collection 'COLLECT (Nonius, 2005)'
_computing_data_reduction 'DENZO (Otwinowski <i>et al.</i>,  2003) and SCALEPACK'
_computing_molecular_graphics
;
ATOMS (Shape Software, 1999)
;
_computing_publication_material SHELXL97
_computing_structure_refinement 'SHELXL97 (Sheldrick, 1997)'
_computing_structure_solution 'SHELXS97 (Sheldrick, 1997)'
_diffrn_ambient_temperature 293(2)
_diffrn_measured_fraction_theta_full 1.000
_diffrn_measured_fraction_theta_max 1.000
_diffrn_measurement_device_type 'Nonius KappaCCD'
_diffrn_measurement_method '\f and \w'
_diffrn_radiation_monochromator graphite
_diffrn_radiation_source 'fine-focus sealed tube'
_diffrn_radiation_type MoK\a
_diffrn_radiation_wavelength 0.71073
_diffrn_reflns_av_R_equivalents 0.0134
_diffrn_reflns_av_sigmaI/netI 0.0182
_diffrn_reflns_limit_h_max 8
_diffrn_reflns_limit_h_min -8
_diffrn_reflns_limit_k_max 18
_diffrn_reflns_limit_k_min -18
_diffrn_reflns_limit_l_max 10
_diffrn_reflns_limit_l_min -10
_diffrn_reflns_number 3139
_diffrn_reflns_theta_full 32.56
_diffrn_reflns_theta_max 32.56
_diffrn_reflns_theta_min 3.10
_diffrn_standards_number 0
_exptl_absorpt_coefficient_mu 18.277
_exptl_absorpt_correction_T_max 0.7113
_exptl_absorpt_correction_T_min 0.2384
_exptl_absorpt_correction_type multi-scan
_exptl_absorpt_process_details
;
(SCALEPACK; Otwinowski <i>et al.</i>,  2003)
;
_exptl_crystal_colour colourless
_exptl_crystal_density_diffrn 4.298
_exptl_crystal_density_method 'not measured'
_exptl_crystal_description fragment
_exptl_crystal_F_000 512
_exptl_crystal_size_max 0.11
_exptl_crystal_size_mid 0.10
_exptl_crystal_size_min 0.02
_refine_diff_density_max 0.974
_refine_diff_density_min -1.286
_refine_ls_extinction_coef 0.0116(5)
_refine_ls_extinction_expression Fc^*^=kFc[1+0.001xFc^2^\l^3^/sin(2\q)]^-1/4^
_refine_ls_extinction_method SHELXL97
_refine_ls_goodness_of_fit_ref 1.096
_refine_ls_matrix_type full
_refine_ls_number_parameters 80
_refine_ls_number_reflns 1636
_refine_ls_number_restraints 0
_refine_ls_restrained_S_all 1.096
_refine_ls_R_factor_all 0.0170
_refine_ls_R_factor_gt 0.0159
_refine_ls_shift/su_max 0.001
_refine_ls_shift/su_mean 0.000
_refine_ls_structure_factor_coef Fsqd
_refine_ls_weighting_details 'calc w=1/[\s^2^(Fo^2^)+(0.02P)^2^+0.43P] where P=(Fo^2^+2Fc^2^)/3'
_refine_ls_weighting_scheme calc
_refine_ls_wR_factor_gt 0.0399
_refine_ls_wR_factor_ref 0.0403
_reflns_number_gt 1578
_reflns_number_total 1636
_reflns_threshold_expression I>2\s(I)
_cod_data_source_file iz3015.cif
_cod_data_source_block I
_cod_original_sg_symbol_H-M 'P 21/m'
_cod_database_code 2015696
_cod_database_fobs_code 2015696

loop_
_symmetry_equiv_pos_as_xyz
'x, y, z'
'-x, y+1/2, -z'
'-x, -y, -z'
'x, -y-1/2, z'

loop_
_atom_site_type_symbol
_atom_site_label
_atom_site_fract_x
_atom_site_fract_y
_atom_site_fract_z
_atom_site_U_iso_or_equiv
_atom_site_adp_type
_atom_site_calc_flag
_atom_site_refinement_flags
_atom_site_occupancy
Ba Ba1 0.76082(3) 0.2500 0.01992(2) 0.00954(5) Uani d S 1
Y Y1 0.15801(3) 0.098858(14) 0.68431(2) 0.00637(5) Uani d . 1
Si Si1 0.58242(13) 0.2500 0.48917(10) 0.00570(12) Uani d S 1
Si Si2 0.30379(9) 0.06205(4) 0.21344(7) 0.00579(9) Uani d . 1
O O1 0.3723(4) 0.2500 0.6158(3) 0.0078(3) Uani d S 1
O O2 0.8766(3) 0.2500 0.6344(3) 0.0069(3) Uani d S 1
O O3 0.5483(3) 0.14287(12) 0.3397(2) 0.0105(2) Uani d . 1
O O4 0.4308(3) -0.05455(11) 0.1907(2) 0.0105(2) Uani d . 1
O O5 0.1652(3) 0.12347(12) 0.0030(2) 0.0107(2) Uani d . 1
O O6 0.1002(3) 0.05192(12) 0.3511(2) 0.0088(2) Uani d . 1

loop_
_atom_site_aniso_label
_atom_site_aniso_U_11
_atom_site_aniso_U_22
_atom_site_aniso_U_33
_atom_site_aniso_U_12
_atom_site_aniso_U_13
_atom_site_aniso_U_23
Ba1 0.01005(8) 0.01136(8) 0.00778(8) 0.000 0.00344(5) 0.000
Y1 0.00760(9) 0.00671(9) 0.00475(9) -0.00103(5) 0.00167(6) -0.00053(5)
Si1 0.0050(3) 0.0074(3) 0.0048(3) 0.000 0.0015(2) 0.000
Si2 0.0062(2) 0.0067(2) 0.0046(2) 0.00039(16) 0.00165(16) 0.00015(15)
O1 0.0075(8) 0.0071(8) 0.0104(8) 0.000 0.0050(6) 0.000
O2 0.0058(7) 0.0069(8) 0.0068(8) 0.000 -0.0004(6) 0.000
O3 0.0087(6) 0.0129(6) 0.0105(6) -0.0034(5) 0.0036(5) -0.0051(5)
O4 0.0102(6) 0.0090(6) 0.0115(6) 0.0020(5) 0.0015(5) -0.0007(5)
O5 0.0138(6) 0.0127(6) 0.0050(6) 0.0047(5) 0.0016(5) 0.0015(5)
O6 0.0094(6) 0.0112(6) 0.0070(6) -0.0038(5) 0.0042(4) -0.0023(4)

loop_
_atom_type_symbol
_atom_type_description
_atom_type_scat_dispersion_real
_atom_type_scat_dispersion_imag
_atom_type_scat_source
O O 0.0106 0.0060 'International Tables Vol C Tables 4.2.6.8 and 6.1.1.4'
Si Si 0.0817 0.0704 'International Tables Vol C Tables 4.2.6.8 and 6.1.1.4'
Y Y -2.7962 3.5667 'International Tables Vol C Tables 4.2.6.8 and 6.1.1.4'
Ba Ba -0.3244 2.2819 'International Tables Vol C Tables 4.2.6.8 and 6.1.1.4'

loop_
_geom_angle_atom_site_label_1
_geom_angle_atom_site_label_2
_geom_angle_atom_site_label_3
_geom_angle_site_symmetry_1
_geom_angle_site_symmetry_3
_geom_angle
_geom_angle_publ_flag
O5 Y1 O4 1_556 3_656 85.04(6) no
O5 Y1 O6 1_556 3_556 93.14(5) no
O4 Y1 O6 3_656 3_556 111.25(5) no
O5 Y1 O6 1_556 . 170.62(5) no
O4 Y1 O6 3_656 . 99.51(6) no
O6 Y1 O6 3_556 . 77.59(5) no
O5 Y1 O1 1_556 . 103.05(6) no
O4 Y1 O1 3_656 . 76.43(6) no
O6 Y1 O1 3_556 . 162.79(6) no
O6 Y1 O1 . . 86.05(6) no
O5 Y1 O2 1_556 1_455 82.36(6) no
O4 Y1 O2 3_656 1_455 141.78(5) no
O6 Y1 O2 3_556 1_455 105.36(5) no
O6 Y1 O2 . 1_455 98.62(6) no
O1 Y1 O2 . 1_455 71.59(5) no
O1 Si1 O2 . . 112.73(10) no
O1 Si1 O3 . . 111.41(7) no
O2 Si1 O3 . . 107.61(7) no
O1 Si1 O3 . 4_565 111.41(7) no
O2 Si1 O3 . 4_565 107.61(7) no
O3 Si1 O3 . 4_565 105.72(11) no
O4 Si2 O5 . . 115.34(8) no
O4 Si2 O6 . . 111.29(8) no
O5 Si2 O6 . . 109.39(8) no
O4 Si2 O3 . . 105.88(7) no
O5 Si2 O3 . . 106.79(8) no
O6 Si2 O3 . . 107.73(7) no
Si1 O3 Si2 . . 136.35(9) yes
Si2 Si1 Si2 . 4_565 96.12(4) yes

loop_
_geom_bond_atom_site_label_1
_geom_bond_atom_site_label_2
_geom_bond_site_symmetry_2
_geom_bond_distance
_geom_bond_publ_flag
Si1 O1 . 1.611(2) yes
Si1 O2 . 1.619(2) yes
Si1 O3 . 1.6368(14) yes
Si1 O3 4_565 1.6368(14) no
Si2 O4 . 1.6037(15) yes
Si2 O5 . 1.6096(15) yes
Si2 O6 . 1.6421(14) yes
Si2 O3 . 1.6781(15) yes
Y1 O5 1_556 2.1935(14) yes
Y1 O4 3_656 2.2092(15) yes
Y1 O6 3_556 2.2769(14) yes
Y1 O6 . 2.2883(14) yes
Y1 O1 . 2.2920(11) yes
Y1 O2 1_455 2.3497(12) yes
Ba1 O5 4_665 2.7013(14) yes
Ba1 O5 1_655 2.7013(14) no
Ba1 O4 3_655 2.8245(14) yes
Ba1 O4 2_655 2.8245(14) no
Ba1 O2 1_554 2.881(2) yes
Ba1 O1 1_554 2.965(2) yes
Ba1 O3 4_565 3.0392(15) yes
Ba1 O3 . 3.0392(15) no
